data_4026763
loop_
_publ_author_name
'Shan Lu'
'Peng Sun'
'Tiejun Li'
'Tibor Kurt\'an'
'Attila M\'andi'
'S\'andor Antus'
'Karsten Krohn'
'Siegfried Draeger'
'Barbara Schulz'
'Yanghua Yi'
'Ling Li'
'Wen Zhang'

_publ_section_title
;
 Bioactive Nonanolide Derivatives Isolated from the Endophytic Fungus
 Cytosporasp.
;
_journal_name_full 'Journal of Organic Chemistry'
_journal_page_first 9699
_journal_page_last 9710
_journal_paper_doi 10.1021/jo201755v
_journal_volume 76
_journal_year 2011
_chemical_absolute_configuration ad
_chemical_formula_moiety 'C15 H26 O5'
_chemical_formula_sum 'C15 H26 O5'
_chemical_formula_weight 286.36
_chemical_melting_point 370(1)
_chemical_name_common 'cytospolide Q'
_chemical_name_systematic
; 
 (3R,4S,5S)-4-hydroxy-5-((2R,5S)-5-((R)-1-hydroxyhexyl)-
tetrahydrofuran-2-yl)-3-methyl-dihydrofuran-2(3H)-one 
;
_space_group_IT_number 19
_symmetry_cell_setting orthorhombic
_symmetry_space_group_name_Hall 'P 2ac 2ab'
_symmetry_space_group_name_H-M 'P 21 21 21'
_atom_sites_solution_hydrogens geom
_atom_sites_solution_primary direct
_atom_sites_solution_secondary difmap
_audit_creation_method SHELXL-97
_cell_angle_alpha 90.00
_cell_angle_beta 90.00
_cell_angle_gamma 90.00
_cell_formula_units_Z 4
_cell_length_a 5.1139(2)
_cell_length_b 16.2267(5)
_cell_length_c 19.0927(6)
_cell_measurement_reflns_used 2843
_cell_measurement_temperature 296(2)
_cell_measurement_theta_max 65.81
_cell_measurement_theta_min 3.57
_cell_volume 1584.35(9)
_computing_cell_refinement 'Bruker SMART'
_computing_data_collection 'Bruker SMART'
_computing_data_reduction 'Bruker SAINT'
_computing_molecular_graphics 'SHELXL-97 (Sheldrick, 1997)'
_computing_publication_material 'SHELXL-97 (Sheldrick, 1997)'
_computing_structure_refinement 'SHELXL-97 (Sheldrick, 1997)'
_computing_structure_solution 'SHELXS-97 (Sheldrick, 1990)'
_diffrn_ambient_temperature 296(2)
_diffrn_measured_fraction_theta_full 0.964
_diffrn_measured_fraction_theta_max 0.964
_diffrn_measurement_device_type 'Bruker SMART APEX-II'
_diffrn_measurement_method 'phi and omega scans'
_diffrn_radiation_monochromator graphite
_diffrn_radiation_source 'fine-focus sealed tube'
_diffrn_radiation_type CuK\a
_diffrn_radiation_wavelength 1.54178
_diffrn_reflns_av_R_equivalents 0.0136
_diffrn_reflns_av_sigmaI/netI 0.0191
_diffrn_reflns_limit_h_max 5
_diffrn_reflns_limit_h_min -6
_diffrn_reflns_limit_k_max 18
_diffrn_reflns_limit_k_min -16
_diffrn_reflns_limit_l_max 20
_diffrn_reflns_limit_l_min -22
_diffrn_reflns_number 4500
_diffrn_reflns_theta_full 66.01
_diffrn_reflns_theta_max 66.01
_diffrn_reflns_theta_min 3.57
_exptl_absorpt_coefficient_mu 0.729
_exptl_absorpt_correction_T_max 0.9307
_exptl_absorpt_correction_T_min 0.9177
_exptl_absorpt_correction_type multi-scan
_exptl_crystal_colour colourless
_exptl_crystal_density_diffrn 1.201
_exptl_crystal_description prism
_exptl_crystal_F_000 624
_exptl_crystal_size_max 0.12
_exptl_crystal_size_mid 0.10
_exptl_crystal_size_min 0.10
_refine_diff_density_max 0.145
_refine_diff_density_min -0.099
_refine_diff_density_rms 0.023
_refine_ls_abs_structure_details 'Flack H D (1983), Acta Cryst. A39, 876-881'
_refine_ls_abs_structure_Flack 0.1(2)
_refine_ls_extinction_method none
_refine_ls_goodness_of_fit_ref 1.059
_refine_ls_hydrogen_treatment constr
_refine_ls_matrix_type full
_refine_ls_number_parameters 185
_refine_ls_number_reflns 2571
_refine_ls_number_restraints 0
_refine_ls_restrained_S_all 1.059
_refine_ls_R_factor_all 0.0327
_refine_ls_R_factor_gt 0.0311
_refine_ls_shift/su_max 0.000
_refine_ls_shift/su_mean 0.000
_refine_ls_structure_factor_coef Fsqd
_refine_ls_weighting_details 'calc w=1/[\s^2^(Fo^2^)+(0.0532P)^2^+0.1036P] where P=(Fo^2^+2Fc^2^)/3'
_refine_ls_weighting_scheme calc
_refine_ls_wR_factor_gt 0.0877
_refine_ls_wR_factor_ref 0.0892
_reflns_number_gt 2442
_reflns_number_total 2571
_reflns_threshold_expression >2sigma(I)
_cod_data_source_file jo201755v_si_003.cif
_cod_data_source_block s115
_cod_original_sg_symbol_Hall 'P 2ac 2bc'
_cod_database_code 4026763

loop_
_symmetry_equiv_pos_as_xyz
'x, y, z'
'-x+1/2, -y, z+1/2'
'-x, y+1/2, -z+1/2'
'x+1/2, -y+1/2, -z'

loop_
_atom_site_label
_atom_site_type_symbol
_atom_site_fract_x
_atom_site_fract_y
_atom_site_fract_z
_atom_site_U_iso_or_equiv
_atom_site_adp_type
_atom_site_occupancy
_atom_site_symmetry_multiplicity
_atom_site_calc_flag
_atom_site_refinement_flags
O1 O 0.8441(2) 0.08916(7) 0.99986(6) 0.0635(3) Uani 1 1 d .
H1 H 0.7254 0.1206 1.0108 0.095 Uiso 1 1 calc R
O2 O 0.8408(2) 0.34404(8) 0.95941(6) 0.0649(3) Uani 1 1 d .
H2 H 0.7192 0.3698 0.9769 0.097 Uiso 1 1 calc R
O5 O 0.6804(2) 0.13305(7) 0.86580(6) 0.0592(3) Uani 1 1 d .
O4 O 1.1472(2) 0.29709(7) 0.82568(6) 0.0632(3) Uani 1 1 d .
O3 O 1.1509(3) 0.41473(9) 0.76676(8) 0.0895(5) Uani 1 1 d .
C3 C 1.0581(4) 0.12185(12) 0.79543(9) 0.0657(4) Uani 1 1 d .
H3A H 1.0025 0.0967 0.7518 0.079 Uiso 1 1 calc R
H3B H 1.2245 0.1493 0.7883 0.079 Uiso 1 1 calc R
C8 C 1.0366(4) 0.36862(12) 0.80455(9) 0.0622(4) Uani 1 1 d .
C10 C 0.7463(3) 0.02786(10) 0.95289(8) 0.0550(4) Uani 1 1 d .
H10 H 0.5575 0.0228 0.9605 0.066 Uiso 1 1 calc R
C5 C 0.9649(3) 0.25008(10) 0.86844(8) 0.0528(4) Uani 1 1 d .
H5 H 1.0565 0.2266 0.9089 0.063 Uiso 1 1 calc R
C4 C 0.8523(3) 0.18123(10) 0.82344(8) 0.0546(4) Uani 1 1 d .
H4 H 0.7544 0.2051 0.7842 0.066 Uiso 1 1 calc R
C2 C 1.0742(3) 0.05895(11) 0.85378(9) 0.0600(4) Uani 1 1 d .
H2A H 1.1859 0.0780 0.8915 0.072 Uiso 1 1 calc R
H2B H 1.1390 0.0065 0.8367 0.072 Uiso 1 1 calc R
C12 C 0.7556(4) -0.09631(10) 1.03394(10) 0.0662(4) Uani 1 1 d .
H12A H 0.7571 -0.0577 1.0728 0.079 Uiso 1 1 calc R
H12B H 0.5746 -0.1100 1.0242 0.079 Uiso 1 1 calc R
C6 C 0.7620(3) 0.31187(9) 0.89314(7) 0.0519(4) Uani 1 1 d .
H6 H 0.5893 0.2860 0.8965 0.062 Uiso 1 1 calc R
C7 C 0.7663(3) 0.37644(10) 0.83478(8) 0.0564(4) Uani 1 1 d .
H7 H 0.6426 0.3584 0.7987 0.068 Uiso 1 1 calc R
C1 C 0.7907(3) 0.05242(10) 0.87734(8) 0.0549(4) Uani 1 1 d .
H1A H 0.7005 0.0129 0.8470 0.066 Uiso 1 1 calc R
C11 C 0.8714(4) -0.05425(10) 0.97005(9) 0.0624(4) Uani 1 1 d .
H11A H 1.0569 -0.0458 0.9778 0.075 Uiso 1 1 calc R
H11B H 0.8526 -0.0905 0.9300 0.075 Uiso 1 1 calc R
C13 C 0.8967(5) -0.17336(12) 1.05579(10) 0.0749(5) Uani 1 1 d .
H13A H 1.0764 -0.1594 1.0669 0.090 Uiso 1 1 calc R
H13B H 0.8997 -0.2113 1.0166 0.090 Uiso 1 1 calc R
C9 C 0.6968(5) 0.46482(12) 0.85364(12) 0.0818(6) Uani 1 1 d .
H9A H 0.7116 0.4990 0.8128 0.123 Uiso 1 1 calc R
H9B H 0.8142 0.4844 0.8892 0.123 Uiso 1 1 calc R
H9C H 0.5206 0.4669 0.8709 0.123 Uiso 1 1 calc R
C14 C 0.7759(7) -0.21637(15) 1.11821(12) 0.1024(8) Uani 1 1 d .
H14A H 0.7802 -0.1792 1.1580 0.123 Uiso 1 1 calc R
H14B H 0.5939 -0.2280 1.1078 0.123 Uiso 1 1 calc R
C15 C 0.9080(8) -0.29488(18) 1.13814(15) 0.1264(12) Uani 1 1 d .
H15A H 1.0818 -0.2832 1.1544 0.190 Uiso 1 1 calc R
H15B H 0.9167 -0.3306 1.0981 0.190 Uiso 1 1 calc R
H15C H 0.8106 -0.3214 1.1748 0.190 Uiso 1 1 calc R

loop_
_atom_site_aniso_label
_atom_site_aniso_U_11
_atom_site_aniso_U_22
_atom_site_aniso_U_33
_atom_site_aniso_U_23
_atom_site_aniso_U_13
_atom_site_aniso_U_12
O1 0.0615(7) 0.0631(7) 0.0659(7) -0.0133(5) -0.0088(6) 0.0058(5)
O2 0.0640(7) 0.0770(8) 0.0538(6) -0.0143(5) -0.0024(5) -0.0036(6)
O5 0.0483(6) 0.0536(6) 0.0759(7) -0.0007(5) -0.0028(5) 0.0022(5)
O4 0.0477(6) 0.0657(7) 0.0761(7) 0.0073(6) 0.0047(5) -0.0008(5)
O3 0.0730(9) 0.0911(10) 0.1042(10) 0.0350(9) 0.0206(8) 0.0005(8)
C3 0.0690(10) 0.0704(11) 0.0576(9) -0.0065(8) 0.0047(8) 0.0061(9)
C8 0.0561(9) 0.0675(10) 0.0630(9) 0.0098(8) 0.0018(8) -0.0021(8)
C10 0.0465(7) 0.0536(8) 0.0648(9) -0.0083(7) -0.0051(7) -0.0011(7)
C5 0.0471(7) 0.0593(9) 0.0520(8) 0.0019(7) -0.0041(6) -0.0032(7)
C4 0.0565(8) 0.0575(9) 0.0499(7) -0.0018(7) -0.0067(7) 0.0020(7)
C2 0.0566(9) 0.0598(9) 0.0637(9) -0.0073(8) 0.0014(7) 0.0080(8)
C12 0.0667(10) 0.0608(9) 0.0710(10) -0.0037(8) 0.0037(9) -0.0030(8)
C6 0.0487(8) 0.0574(9) 0.0497(7) -0.0047(6) -0.0034(6) -0.0072(7)
C7 0.0534(8) 0.0576(8) 0.0581(8) 0.0007(7) -0.0003(7) 0.0002(7)
C1 0.0509(8) 0.0506(8) 0.0632(9) -0.0089(7) -0.0080(7) 0.0011(7)
C11 0.0591(9) 0.0572(9) 0.0708(10) -0.0035(8) 0.0009(8) 0.0018(8)
C13 0.0848(14) 0.0682(11) 0.0716(11) 0.0035(9) 0.0084(10) 0.0060(10)
C9 0.0936(14) 0.0600(10) 0.0919(14) 0.0021(10) 0.0177(12) 0.0048(11)
C14 0.142(2) 0.0914(15) 0.0742(12) 0.0109(11) 0.0247(15) 0.0224(15)
C15 0.182(3) 0.1049(19) 0.0918(16) 0.0283(15) 0.027(2) 0.035(2)

loop_
_atom_type_symbol
_atom_type_description
_atom_type_scat_dispersion_real
_atom_type_scat_dispersion_imag
_atom_type_scat_source
C C 0.0181 0.0091 'International Tables Vol C Tables 4.2.6.8 and 6.1.1.4'
H H 0.0000 0.0000 'International Tables Vol C Tables 4.2.6.8 and 6.1.1.4'
O O 0.0492 0.0322 'International Tables Vol C Tables 4.2.6.8 and 6.1.1.4'

loop_
_geom_angle_atom_site_label_1
_geom_angle_atom_site_label_2
_geom_angle_atom_site_label_3
_geom_angle
C10 O1 H1 109.5
C6 O2 H2 109.5
C4 O5 C1 110.04(12)
C8 O4 C5 110.43(13)
C2 C3 C4 101.88(13)
C2 C3 H3A 111.4
C4 C3 H3A 111.4
C2 C3 H3B 111.4
C4 C3 H3B 111.4
H3A C3 H3B 109.3
O3 C8 O4 120.90(17)
O3 C8 C7 129.06(18)
O4 C8 C7 110.03(14)
O1 C10 C1 111.23(13)
O1 C10 C11 109.21(13)
C1 C10 C11 112.00(13)
O1 C10 H10 108.1
C1 C10 H10 108.1
C11 C10 H10 108.1
O4 C5 C6 105.42(12)
O4 C5 C4 108.08(13)
C6 C5 C4 113.67(13)
O4 C5 H5 109.8
C6 C5 H5 109.8
C4 C5 H5 109.8
O5 C4 C5 108.36(12)
O5 C4 C3 106.13(13)
C5 C4 C3 113.63(14)
O5 C4 H4 109.5
C5 C4 H4 109.5
C3 C4 H4 109.5
C3 C2 C1 102.28(14)
C3 C2 H2A 111.3
C1 C2 H2A 111.3
C3 C2 H2B 111.3
C1 C2 H2B 111.3
H2A C2 H2B 109.2
C13 C12 C11 114.19(16)
C13 C12 H12A 108.7
C11 C12 H12A 108.7
C13 C12 H12B 108.7
C11 C12 H12B 108.7
H12A C12 H12B 107.6
O2 C6 C5 108.92(13)
O2 C6 C7 113.04(13)
C5 C6 C7 102.51(12)
O2 C6 H6 110.7
C5 C6 H6 110.7
C7 C6 H6 110.7
C8 C7 C9 112.67(16)
C8 C7 C6 103.58(14)
C9 C7 C6 118.04(14)
C8 C7 H7 107.3
C9 C7 H7 107.3
C6 C7 H7 107.3
O5 C1 C10 109.02(13)
O5 C1 C2 105.34(13)
C10 C1 C2 116.30(13)
O5 C1 H1A 108.6
C10 C1 H1A 108.6
C2 C1 H1A 108.6
C10 C11 C12 113.88(15)
C10 C11 H11A 108.8
C12 C11 H11A 108.8
C10 C11 H11B 108.8
C12 C11 H11B 108.8
H11A C11 H11B 107.7
C12 C13 C14 113.98(19)
C12 C13 H13A 108.8
C14 C13 H13A 108.8
C12 C13 H13B 108.8
C14 C13 H13B 108.8
H13A C13 H13B 107.7
C7 C9 H9A 109.5
C7 C9 H9B 109.5
H9A C9 H9B 109.5
C7 C9 H9C 109.5
H9A C9 H9C 109.5
H9B C9 H9C 109.5
C15 C14 C13 114.2(2)
C15 C14 H14A 108.7
C13 C14 H14A 108.7
C15 C14 H14B 108.7
C13 C14 H14B 108.7
H14A C14 H14B 107.6
C14 C15 H15A 109.5
C14 C15 H15B 109.5
H15A C15 H15B 109.5
C14 C15 H15C 109.5
H15A C15 H15C 109.5
H15B C15 H15C 109.5

loop_
_geom_bond_atom_site_label_1
_geom_bond_atom_site_label_2
_geom_bond_distance
O1 C10 1.4295(18)
O1 H1 0.8200
O2 C6 1.4267(18)
O2 H2 0.8200
O5 C4 1.428(2)
O5 C1 1.442(2)
O4 C8 1.353(2)
O4 C5 1.4554(19)
O3 C8 1.192(2)
C3 C2 1.513(3)
C3 C4 1.524(3)
C3 H3A 0.9700
C3 H3B 0.9700
C8 C7 1.503(3)
C10 C1 1.514(2)
C10 C11 1.514(2)
C10 H10 0.9800
C5 C6 1.518(2)
C5 C4 1.522(2)
C5 H5 0.9800
C4 H4 0.9800
C2 C1 1.522(2)
C2 H2A 0.9700
C2 H2B 0.9700
C12 C13 1.503(3)
C12 C11 1.518(3)
C12 H12A 0.9700
C12 H12B 0.9700
C6 C7 1.530(2)
C6 H6 0.9800
C7 C9 1.521(2)
C7 H7 0.9800
C1 H1A 0.9800
C11 H11A 0.9700
C11 H11B 0.9700
C13 C14 1.513(3)
C13 H13A 0.9700
C13 H13B 0.9700
C9 H9A 0.9600
C9 H9B 0.9600
C9 H9C 0.9600
C14 C15 1.491(4)
C14 H14A 0.9700
C14 H14B 0.9700
C15 H15A 0.9600
C15 H15B 0.9600
C15 H15C 0.9600

loop_
_geom_hbond_atom_site_label_D
_geom_hbond_atom_site_label_H
_geom_hbond_atom_site_label_A
_geom_hbond_distance_DH
_geom_hbond_distance_HA
_geom_hbond_distance_DA
_geom_hbond_angle_DHA
_geom_hbond_site_symmetry_A
O1 H1 O2 0.82 2.13 2.8990(17) 157.0 4_457

loop_
_geom_torsion_atom_site_label_1
_geom_torsion_atom_site_label_2
_geom_torsion_atom_site_label_3
_geom_torsion_atom_site_label_4
_geom_torsion
C5 O4 C8 O3 -177.24(18)
C5 O4 C8 C7 2.10(19)
C8 O4 C5 C6 -19.26(17)
C8 O4 C5 C4 102.63(15)
C1 O5 C4 C5 -111.29(13)
C1 O5 C4 C3 11.10(16)
O4 C5 C4 O5 177.92(12)
C6 C5 C4 O5 -65.42(16)
O4 C5 C4 C3 60.24(17)
C6 C5 C4 C3 176.89(14)
C2 C3 C4 O5 -30.49(17)
C2 C3 C4 C5 88.49(17)
C4 C3 C2 C1 37.21(17)
O4 C5 C6 O2 -92.43(14)
C4 C5 C6 O2 149.38(13)
O4 C5 C6 C7 27.56(15)
C4 C5 C6 C7 -90.63(15)
O3 C8 C7 C9 -36.4(3)
O4 C8 C7 C9 144.32(17)
O3 C8 C7 C6 -165.1(2)
O4 C8 C7 C6 15.64(18)
O2 C6 C7 C8 91.27(16)
C5 C6 C7 C8 -25.81(15)
O2 C6 C7 C9 -34.0(2)
C5 C6 C7 C9 -151.11(17)
C4 O5 C1 C10 138.47(13)
C4 O5 C1 C2 12.98(16)
O1 C10 C1 O5 -54.10(16)
C11 C10 C1 O5 -176.62(12)
O1 C10 C1 C2 64.74(18)
C11 C10 C1 C2 -57.78(18)
C3 C2 C1 O5 -31.64(16)
C3 C2 C1 C10 -152.47(14)
O1 C10 C11 C12 77.43(18)
C1 C10 C11 C12 -158.92(15)
C13 C12 C11 C10 -173.92(15)
C11 C12 C13 C14 -178.3(2)
C12 C13 C14 C15 177.4(2)
